data_7035493
loop_
_publ_author_name
'J\;edrzkiewicz, D'
'Ejfler, J.'
'Gulia, N.'
'John, \/L'
'Szafert, S.'

_publ_section_title
;
 Designing ancillary ligands for heteroleptic/homoleptic zinc complex
 formation: synthesis, structures and application in ROP of lactides.
;
_journal_issue 30
_journal_name_full 'Dalton transactions (Cambridge, England : 2003)'
_journal_page_first 13700
_journal_page_last 13715
_journal_paper_doi 10.1039/c5dt01553g
_journal_volume 44
_journal_year 2015
_chemical_formula_moiety 'C40 H54 N2 O2 Zn2'
_chemical_formula_sum 'C40 H54 N2 O2 Zn2'
_chemical_formula_weight 725.59
_chemical_name_systematic
;
 ?
;
_space_group_crystal_system orthorhombic
_space_group_IT_number 33
_space_group_name_Hall 'P 2c -2n'
_space_group_name_H-M_alt 'P n a 21'
_symmetry_space_group_name_Hall 'P 2c -2n'
_symmetry_space_group_name_H-M 'P n a 21'
_atom_sites_solution_hydrogens geom
_audit_creation_method SHELXL-2013
_audit_update_record
;
2015-02-02 deposited with the CCDC.
2015-06-19 downloaded from the CCDC.
;
_cell_angle_alpha 90
_cell_angle_beta 90
_cell_angle_gamma 90
_cell_formula_units_Z 4
_cell_length_a 15.727(9)
_cell_length_b 13.996(7)
_cell_length_c 15.894(9)
_cell_measurement_reflns_used 4081
_cell_measurement_temperature 100(2)
_cell_measurement_theta_max 28.6195
_cell_measurement_theta_min 2.9052
_cell_volume 3499(3)
_computing_cell_refinement
;
CrysAlis RED, Oxford Diffraction Ltd.,
Version 1.171.33.66 (release 28-04-2010 CrysAlis171 .NET)
(compiled Apr 28 2010,14:27:37)
;
_computing_data_collection
;
CrysAlis CCD, Oxford Diffraction Ltd.,
Version 1.171.33.66 (release 28-04-2010 CrysAlis171 .NET)
(compiled Apr 28 2010,14:27:37)
;
_computing_data_reduction
;
CrysAlis RED, Oxford Diffraction Ltd.,
Version 1.171.33.66 (release 28-04-2010 CrysAlis171 .NET)
(compiled Apr 28 2010,14:27:37)
;
_computing_molecular_graphics 'Mercury 3.1, CCDC 2012'
_computing_structure_refinement 'SHELXL-2013 (Sheldrick, 2013)'
_computing_structure_solution 'SHELXS (Sheldrick, 2013)'
_diffrn_ambient_temperature 100(2)
_diffrn_measured_fraction_theta_full 0.982
_diffrn_measured_fraction_theta_max 0.918
_diffrn_measurement_device_type 'Kuma KM-4-CCD \k-geometry'
_diffrn_measurement_method '\w scans'
_diffrn_radiation_type MoK\a
_diffrn_radiation_wavelength 0.71073
_diffrn_reflns_av_R_equivalents 0.0758
_diffrn_reflns_av_unetI/netI 0.1405
_diffrn_reflns_laue_measured_fraction_full 0.982
_diffrn_reflns_laue_measured_fraction_max 0.918
_diffrn_reflns_limit_h_max 21
_diffrn_reflns_limit_h_min -16
_diffrn_reflns_limit_k_max 18
_diffrn_reflns_limit_k_min -17
_diffrn_reflns_limit_l_max 21
_diffrn_reflns_limit_l_min -18
_diffrn_reflns_number 14620
_diffrn_reflns_point_group_measured_fraction_full 0.799
_diffrn_reflns_point_group_measured_fraction_max 0.735
_diffrn_reflns_theta_full 26.000
_diffrn_reflns_theta_max 28.679
_diffrn_reflns_theta_min 2.911
_diffrn_source 'medium-focus sealed tube'
_exptl_absorpt_coefficient_mu 1.408
_exptl_absorpt_correction_T_max 0.897
_exptl_absorpt_correction_T_min 0.747
_exptl_absorpt_correction_type analytical
_exptl_absorpt_process_details
;
CrysAlis RED, Oxford Diffraction Ltd.,
Version 1.171.33.66 (release 28-04-2010 CrysAlis171 .NET)
(compiled Apr 28 2010,14:27:37)
Analytical numeric absorption correction using a multifaceted crystal
            model based on expressions derived by R.C. Clark & J.S. Reid.
(Clark, R. C. & Reid, J. S. (1995). Acta Cryst. A51, 887-897)
;
_exptl_crystal_colour colourless
_exptl_crystal_density_diffrn 1.378
_exptl_crystal_description needle
_exptl_crystal_F_000 1536
_exptl_crystal_size_max 0.289
_exptl_crystal_size_mid 0.117
_exptl_crystal_size_min 0.097
_refine_diff_density_max 2.880
_refine_diff_density_min -0.867
_refine_diff_density_rms 0.150
_refine_ls_abs_structure_details
;
 Classical Flack method preferred over Parsons because s.u. lower.
;
_refine_ls_abs_structure_Flack 0.06(3)
_refine_ls_extinction_method none
_refine_ls_goodness_of_fit_ref 0.894
_refine_ls_hydrogen_treatment constr
_refine_ls_matrix_type full
_refine_ls_number_parameters 419
_refine_ls_number_reflns 6636
_refine_ls_number_restraints 1
_refine_ls_restrained_S_all 0.894
_refine_ls_R_factor_all 0.1202
_refine_ls_R_factor_gt 0.0663
_refine_ls_shift/su_max 0.000
_refine_ls_shift/su_mean 0.000
_refine_ls_structure_factor_coef Fsqd
_refine_ls_weighting_details 'w=1/[\s^2^(Fo^2^)+(0.0834P)^2^] where P=(Fo^2^+2Fc^2^)/3'
_refine_ls_weighting_scheme calc
_refine_ls_wR_factor_gt 0.1420
_refine_ls_wR_factor_ref 0.1583
_reflns_Friedel_coverage 0.547
_reflns_friedel_fraction_full 0.602
_reflns_friedel_fraction_max 0.538
_reflns_number_gt 3761
_reflns_number_total 6636
_reflns_threshold_expression 'I > 2\s(I)'
_cod_data_source_file c5dt01553g2.cif
_cod_data_source_block 3-Zn
_cod_depositor_comments 'Adding full bibliography for 7035492--7035494.cif.'
_cod_original_cell_volume 3498(3)
_cod_database_code 7035493
_shelx_space_group_comment
;
The symmetry employed for this shelxl refinement is uniquely defined
by the following loop, which should always be used as a source of
symmetry information in preference to the above space-group names.
They are only intended as comments.
;
_shelxl_version_number 2013-4

loop_
_space_group_symop_operation_xyz
'x, y, z'
'-x, -y, z+1/2'
'x+1/2, -y+1/2, z'
'-x+1/2, y+1/2, z+1/2'

loop_
_atom_site_label
_atom_site_type_symbol
_atom_site_fract_x
_atom_site_fract_y
_atom_site_fract_z
_atom_site_U_iso_or_equiv
_atom_site_adp_type
_atom_site_occupancy
_atom_site_site_symmetry_order
_atom_site_calc_flag
_atom_site_refinement_flags_posn
_atom_site_refinement_flags_adp
Zn1 Zn 0.21875(7) 0.49108(7) -0.01712(8) 0.0231(3) Uani 1 1 d . .
Zn2 Zn 0.04350(7) 0.47810(7) 0.07022(7) 0.0228(3) Uani 1 1 d . .
O1 O 0.1023(4) 0.5571(4) -0.0222(5) 0.0238(14) Uani 1 1 d . .
O2 O 0.1575(4) 0.4071(4) 0.0705(5) 0.0222(14) Uani 1 1 d . .
N1 N 0.2713(5) 0.6037(5) 0.0581(5) 0.0231(19) Uani 1 1 d . .
N2 N -0.0205(5) 0.3732(5) -0.0012(5) 0.0228(19) Uani 1 1 d . .
C1 C 0.0983(6) 0.6538(6) -0.0209(7) 0.021(2) Uani 1 1 d . .
C2 C 0.1427(6) 0.7049(6) 0.0393(6) 0.019(2) Uani 1 1 d . .
C3 C 0.1352(6) 0.8046(6) 0.0407(6) 0.026(2) Uani 1 1 d . .
H3 H 0.1654 0.8396 0.0823 0.031 Uiso 1 1 calc R U
C4 C 0.0847(6) 0.8542(6) -0.0170(7) 0.023(2) Uani 1 1 d . .
H4 H 0.0804 0.9219 -0.0141 0.028 Uiso 1 1 calc R U
C5 C 0.0401(6) 0.8032(6) -0.0794(6) 0.021(2) Uani 1 1 d . .
C6 C 0.0474(6) 0.7015(6) -0.0830(6) 0.019(2) Uani 1 1 d . .
C7 C -0.0075(6) 0.8497(7) -0.1413(6) 0.023(2) Uani 1 1 d . .
H7 H -0.0112 0.9175 -0.1406 0.028 Uiso 1 1 calc R U
C8 C -0.0492(6) 0.7997(7) -0.2031(6) 0.026(2) Uani 1 1 d . .
H8 H -0.0849 0.8322 -0.2419 0.032 Uiso 1 1 calc R U
C9 C -0.0389(6) 0.7017(7) -0.2087(6) 0.027(2) Uani 1 1 d . .
H9 H -0.0645 0.6677 -0.2538 0.032 Uiso 1 1 calc R U
C10 C 0.0085(6) 0.6525(7) -0.1490(6) 0.024(2) Uani 1 1 d . .
H10 H 0.0145 0.5851 -0.1532 0.029 Uiso 1 1 calc R U
C11 C 0.1990(6) 0.6553(6) 0.1002(6) 0.023(2) Uani 1 1 d . .
H11A H 0.1649 0.6087 0.1328 0.027 Uiso 1 1 calc R U
H11B H 0.2223 0.7027 0.1403 0.027 Uiso 1 1 calc R U
C12 C 0.3153(7) 0.6681(6) -0.0015(7) 0.029(3) Uani 1 1 d . .
H12A H 0.3663 0.6364 -0.0234 0.043 Uiso 1 1 calc R U
H12B H 0.3318 0.7270 0.0277 0.043 Uiso 1 1 calc R U
H12C H 0.2771 0.6837 -0.0482 0.043 Uiso 1 1 calc R U
C13 C 0.3320(6) 0.5686(6) 0.1240(6) 0.023(2) Uani 1 1 d . .
H13 H 0.2969 0.5400 0.1700 0.028 Uiso 1 1 calc R U
C14 C 0.3895(6) 0.4886(6) 0.0901(7) 0.024(2) Uani 1 1 d . .
H14A H 0.3540 0.4357 0.0683 0.029 Uiso 1 1 calc R U
H14B H 0.4244 0.5135 0.0430 0.029 Uiso 1 1 calc R U
C15 C 0.4477(7) 0.4513(7) 0.1597(7) 0.030(3) Uani 1 1 d . .
H15A H 0.4126 0.4225 0.2048 0.036 Uiso 1 1 calc R U
H15B H 0.4850 0.4008 0.1366 0.036 Uiso 1 1 calc R U
C16 C 0.5024(6) 0.5308(7) 0.1969(7) 0.027(2) Uani 1 1 d . .
H16A H 0.5390 0.5045 0.2420 0.033 Uiso 1 1 calc R U
H16B H 0.5396 0.5578 0.1527 0.033 Uiso 1 1 calc R U
C17 C 0.4458(7) 0.6092(7) 0.2329(7) 0.030(2) Uani 1 1 d . .
H17A H 0.4116 0.5835 0.2800 0.036 Uiso 1 1 calc R U
H17B H 0.4814 0.6620 0.2548 0.036 Uiso 1 1 calc R U
C18 C 0.3880(7) 0.6460(7) 0.1650(7) 0.029(2) Uani 1 1 d . .
H18A H 0.4230 0.6765 0.1207 0.035 Uiso 1 1 calc R U
H18B H 0.3506 0.6958 0.1892 0.035 Uiso 1 1 calc R U
C21 C 0.2881(8) 0.4394(8) -0.1126(7) 0.037(3) Uani 1 1 d . .
H21A H 0.3157 0.4938 -0.1415 0.044 Uiso 1 1 calc R U
H21B H 0.3338 0.3989 -0.0888 0.044 Uiso 1 1 calc R U
C22 C 0.2411(8) 0.3817(8) -0.1774(8) 0.049(3) Uani 1 1 d . .
H22A H 0.2785 0.3694 -0.2255 0.074 Uiso 1 1 calc R U
H22B H 0.1909 0.4172 -0.1963 0.074 Uiso 1 1 calc R U
H22C H 0.2232 0.3208 -0.1526 0.074 Uiso 1 1 calc R U
C31 C 0.1549(6) 0.3114(5) 0.0663(8) 0.023(2) Uani 1 1 d . .
C32 C 0.1047(6) 0.2642(7) 0.0104(6) 0.021(2) Uani 1 1 d . .
C33 C 0.1047(6) 0.1622(6) 0.0092(7) 0.029(3) Uani 1 1 d . .
H33 H 0.0706 0.1305 -0.0314 0.034 Uiso 1 1 calc R U
C34 C 0.1521(5) 0.1076(6) 0.0643(7) 0.024(2) Uani 1 1 d . .
H34 H 0.1519 0.0398 0.0611 0.029 Uiso 1 1 calc R U
C35 C 0.2009(7) 0.1560(6) 0.1256(7) 0.026(2) Uani 1 1 d . .
C36 C 0.2047(6) 0.2572(6) 0.1281(6) 0.020(2) Uani 1 1 d . .
C37 C 0.2461(6) 0.1054(7) 0.1880(7) 0.025(2) Uani 1 1 d . .
H37 H 0.2460 0.0375 0.1869 0.029 Uiso 1 1 calc R U
C38 C 0.2900(7) 0.1515(7) 0.2498(7) 0.033(3) Uani 1 1 d . .
H38 H 0.3183 0.1158 0.2923 0.040 Uiso 1 1 calc R U
C39 C 0.2934(6) 0.2503(7) 0.2507(6) 0.026(2) Uani 1 1 d . .
H39 H 0.3250 0.2817 0.2935 0.031 Uiso 1 1 calc R U
C40 C 0.2519(7) 0.3040(7) 0.1908(7) 0.027(2) Uani 1 1 d . .
H40 H 0.2551 0.3718 0.1919 0.032 Uiso 1 1 calc R U
C41 C 0.0459(7) 0.3184(6) -0.0488(6) 0.025(2) Uani 1 1 d . .
H41A H 0.0799 0.3632 -0.0834 0.030 Uiso 1 1 calc R U
H41B H 0.0178 0.2726 -0.0873 0.030 Uiso 1 1 calc R U
C42 C -0.0657(6) 0.3077(6) 0.0591(7) 0.025(2) Uani 1 1 d . .
H42A H -0.0256 0.2851 0.1018 0.038 Uiso 1 1 calc R U
H42B H -0.0888 0.2529 0.0282 0.038 Uiso 1 1 calc R U
H42C H -0.1123 0.3424 0.0864 0.038 Uiso 1 1 calc R U
C43 C -0.0820(7) 0.4175(6) -0.0635(6) 0.024(2) Uani 1 1 d . .
H43 H -0.0474 0.4447 -0.1105 0.029 Uiso 1 1 calc R U
C44 C -0.1306(6) 0.5002(6) -0.0232(7) 0.024(2) Uani 1 1 d . .
H44A H -0.1660 0.4754 0.0234 0.028 Uiso 1 1 calc R U
H44B H -0.0895 0.5463 0.0009 0.028 Uiso 1 1 calc R U
C45 C -0.1873(7) 0.5516(7) -0.0866(7) 0.032(3) Uani 1 1 d . .
H45A H -0.1514 0.5835 -0.1293 0.039 Uiso 1 1 calc R U
H45B H -0.2208 0.6013 -0.0573 0.039 Uiso 1 1 calc R U
C46 C -0.2482(7) 0.4809(7) -0.1306(7) 0.030(2) Uani 1 1 d . .
H46A H -0.2897 0.4561 -0.0891 0.036 Uiso 1 1 calc R U
H46B H -0.2802 0.5147 -0.1752 0.036 Uiso 1 1 calc R U
C47 C -0.2002(7) 0.3990(7) -0.1686(7) 0.030(2) Uani 1 1 d . .
H47A H -0.1627 0.4231 -0.2139 0.036 Uiso 1 1 calc R U
H47B H -0.2408 0.3532 -0.1938 0.036 Uiso 1 1 calc R U
C48 C -0.1471(7) 0.3485(7) -0.1028(7) 0.030(2) Uani 1 1 d . .
H48A H -0.1168 0.2941 -0.1290 0.036 Uiso 1 1 calc R U
H48B H -0.1847 0.3229 -0.0582 0.036 Uiso 1 1 calc R U
C51 C -0.0049(7) 0.5267(6) 0.1766(7) 0.027(2) Uani 1 1 d . .
H51A H -0.0557 0.4877 0.1897 0.032 Uiso 1 1 calc R U
H51B H 0.0372 0.5143 0.2216 0.032 Uiso 1 1 calc R U
C52 C -0.0300(8) 0.6278(8) 0.1828(8) 0.047(3) Uani 1 1 d . .
H52A H -0.0790 0.6396 0.1462 0.070 Uiso 1 1 calc R U
H52B H 0.0176 0.6684 0.1651 0.070 Uiso 1 1 calc R U
H52C H -0.0451 0.6427 0.2411 0.070 Uiso 1 1 calc R U

loop_
_atom_site_aniso_label
_atom_site_aniso_U_11
_atom_site_aniso_U_22
_atom_site_aniso_U_33
_atom_site_aniso_U_23
_atom_site_aniso_U_13
_atom_site_aniso_U_12
Zn1 0.0266(6) 0.0224(5) 0.0204(6) 0.0000(6) 0.0016(6) -0.0002(5)
Zn2 0.0249(6) 0.0231(5) 0.0203(6) -0.0005(6) 0.0008(6) -0.0006(5)
O1 0.032(4) 0.022(3) 0.018(4) 0.000(3) -0.002(4) -0.001(3)
O2 0.024(4) 0.023(3) 0.020(4) -0.002(3) -0.001(4) -0.001(2)
N1 0.022(5) 0.020(4) 0.028(5) 0.005(3) 0.002(4) -0.002(3)
N2 0.021(4) 0.023(4) 0.025(5) 0.011(4) 0.005(4) 0.001(3)
C1 0.023(5) 0.022(4) 0.018(5) 0.002(5) 0.007(5) 0.001(4)
C2 0.013(5) 0.027(5) 0.016(6) 0.002(4) 0.001(4) 0.001(4)
C3 0.033(6) 0.025(5) 0.020(6) -0.007(4) -0.001(5) -0.002(4)
C4 0.019(5) 0.023(4) 0.027(6) 0.006(5) 0.001(5) -0.001(4)
C5 0.016(5) 0.025(5) 0.022(6) -0.006(4) -0.001(5) 0.001(4)
C6 0.011(5) 0.026(5) 0.021(6) 0.003(4) 0.004(4) 0.006(4)
C7 0.024(6) 0.030(5) 0.016(6) 0.011(4) 0.002(4) 0.008(4)
C8 0.020(6) 0.034(5) 0.024(6) 0.007(4) 0.001(5) 0.004(4)
C9 0.029(6) 0.032(5) 0.018(6) 0.000(4) -0.001(5) -0.012(5)
C10 0.020(6) 0.032(5) 0.022(6) -0.003(4) 0.002(4) -0.004(4)
C11 0.027(6) 0.021(5) 0.020(6) -0.003(4) 0.007(4) 0.003(4)
C12 0.035(6) 0.030(5) 0.021(6) 0.001(4) 0.000(5) -0.001(4)
C13 0.025(6) 0.025(5) 0.019(5) 0.007(4) -0.004(5) 0.006(4)
C14 0.021(6) 0.019(4) 0.033(7) 0.000(4) 0.002(4) 0.003(4)
C15 0.029(7) 0.036(6) 0.025(6) 0.010(5) 0.002(5) 0.013(5)
C16 0.024(6) 0.030(5) 0.028(6) 0.007(4) 0.006(5) 0.000(4)
C17 0.027(7) 0.029(5) 0.035(6) 0.001(4) -0.006(5) -0.005(4)
C18 0.028(6) 0.025(5) 0.034(6) 0.002(4) -0.003(5) -0.006(4)
C21 0.052(8) 0.032(6) 0.027(7) 0.004(5) -0.005(6) -0.004(5)
C22 0.073(9) 0.046(7) 0.030(7) 0.007(6) 0.003(7) -0.009(6)
C31 0.022(5) 0.015(4) 0.031(6) -0.004(5) 0.013(6) -0.001(3)
C32 0.012(5) 0.035(5) 0.015(6) -0.002(4) 0.001(4) 0.003(4)
C33 0.024(6) 0.023(5) 0.039(8) -0.007(4) 0.002(5) -0.003(4)
C34 0.016(5) 0.025(4) 0.031(6) -0.002(5) 0.000(5) 0.005(4)
C35 0.028(6) 0.024(5) 0.027(6) 0.006(4) 0.008(5) 0.000(4)
C36 0.022(6) 0.024(5) 0.012(5) 0.000(4) -0.001(4) 0.000(4)
C37 0.024(6) 0.023(5) 0.026(6) 0.005(4) 0.010(5) 0.006(4)
C38 0.027(7) 0.035(6) 0.037(7) 0.011(5) -0.005(5) -0.001(5)
C39 0.028(6) 0.036(6) 0.014(6) -0.005(4) -0.004(5) 0.001(4)
C40 0.028(6) 0.023(5) 0.030(6) 0.003(4) 0.000(5) -0.003(4)
C41 0.032(6) 0.023(5) 0.020(5) -0.007(4) 0.000(5) -0.003(4)
C42 0.030(6) 0.021(4) 0.026(6) -0.001(4) -0.004(5) -0.001(4)
C43 0.032(6) 0.022(5) 0.019(6) 0.001(4) -0.002(5) 0.001(4)
C44 0.021(5) 0.021(4) 0.029(6) 0.002(4) 0.003(6) 0.000(4)
C45 0.027(6) 0.031(5) 0.040(7) 0.006(5) 0.009(5) 0.006(4)
C46 0.022(6) 0.031(5) 0.039(7) 0.011(5) -0.002(5) 0.000(4)
C47 0.030(6) 0.036(6) 0.026(6) 0.002(5) -0.003(5) -0.001(5)
C48 0.040(7) 0.025(5) 0.025(6) -0.003(4) -0.005(5) 0.001(5)
C51 0.022(6) 0.022(5) 0.036(7) 0.002(4) -0.001(5) 0.003(4)
C52 0.053(9) 0.039(7) 0.048(9) -0.002(6) 0.011(7) 0.007(6)

loop_
_atom_type_symbol
_atom_type_description
_atom_type_scat_dispersion_real
_atom_type_scat_dispersion_imag
_atom_type_scat_source
C C 0.0033 0.0016 'International Tables Vol C Tables 4.2.6.8 and 6.1.1.4'
H H 0.0000 0.0000 'International Tables Vol C Tables 4.2.6.8 and 6.1.1.4'
N N 0.0061 0.0033 'International Tables Vol C Tables 4.2.6.8 and 6.1.1.4'
O O 0.0106 0.0060 'International Tables Vol C Tables 4.2.6.8 and 6.1.1.4'
Zn Zn 0.2839 1.4301 'International Tables Vol C Tables 4.2.6.8 and 6.1.1.4'

loop_
_geom_angle_atom_site_label_1
_geom_angle_atom_site_label_2
_geom_angle_atom_site_label_3
_geom_angle
C21 Zn1 O1 128.2(4)
C21 Zn1 O2 124.1(4)
O1 Zn1 O2 82.3(2)
C21 Zn1 N1 118.5(4)
O1 Zn1 N1 92.0(3)
O2 Zn1 N1 102.9(3)
C21 Zn1 Zn2 143.5(3)
O1 Zn1 Zn2 41.31(19)
O2 Zn1 Zn2 41.08(16)
N1 Zn1 Zn2 97.9(2)
C51 Zn2 O2 120.1(4)
C51 Zn2 O1 126.8(3)
O2 Zn2 O1 82.5(3)
C51 Zn2 N2 121.1(4)
O2 Zn2 N2 94.7(3)
O1 Zn2 N2 101.8(3)
C51 Zn2 Zn1 135.0(3)
O2 Zn2 Zn1 41.39(19)
O1 Zn2 Zn1 41.17(17)
N2 Zn2 Zn1 103.0(2)
C1 O1 Zn1 119.4(6)
C1 O1 Zn2 120.3(6)
Zn1 O1 Zn2 97.5(3)
C31 O2 Zn2 117.2(5)
C31 O2 Zn1 123.3(6)
Zn2 O2 Zn1 97.5(3)
C12 N1 C13 110.4(7)
C12 N1 C11 110.3(7)
C13 N1 C11 109.1(8)
C12 N1 Zn1 105.8(6)
C13 N1 Zn1 113.2(5)
C11 N1 Zn1 108.0(5)
C41 N2 C42 109.8(7)
C41 N2 C43 108.9(8)
C42 N2 C43 111.3(7)
C41 N2 Zn2 107.2(5)
C42 N2 Zn2 107.9(6)
C43 N2 Zn2 111.8(5)
O1 C1 C2 120.2(9)
O1 C1 C6 118.6(9)
C2 C1 C6 121.1(8)
C1 C2 C3 118.9(8)
C1 C2 C11 120.7(8)
C3 C2 C11 120.4(8)
C4 C3 C2 122.2(9)
C4 C3 H3 118.9
C2 C3 H3 118.9
C3 C4 C5 119.5(8)
C3 C4 H4 120.2
C5 C4 H4 120.2
C7 C5 C4 121.8(8)
C7 C5 C6 118.6(8)
C4 C5 C6 119.6(8)
C10 C6 C5 119.0(8)
C10 C6 C1 122.2(8)
C5 C6 C1 118.7(8)
C8 C7 C5 121.5(9)
C8 C7 H7 119.3
C5 C7 H7 119.3
C7 C8 C9 119.7(9)
C7 C8 H8 120.2
C9 C8 H8 120.2
C8 C9 C10 120.7(9)
C8 C9 H9 119.6
C10 C9 H9 119.6
C9 C10 C6 120.3(9)
C9 C10 H10 119.8
C6 C10 H10 119.8
C2 C11 N1 112.6(8)
C2 C11 H11A 109.1
N1 C11 H11A 109.1
C2 C11 H11B 109.1
N1 C11 H11B 109.1
H11A C11 H11B 107.8
N1 C12 H12A 109.5
N1 C12 H12B 109.5
H12A C12 H12B 109.5
N1 C12 H12C 109.5
H12A C12 H12C 109.5
H12B C12 H12C 109.5
N1 C13 C14 111.5(8)
N1 C13 C18 115.4(7)
C14 C13 C18 108.9(8)
N1 C13 H13 106.8
C14 C13 H13 106.8
C18 C13 H13 106.8
C15 C14 C13 110.3(8)
C15 C14 H14A 109.6
C13 C14 H14A 109.6
C15 C14 H14B 109.6
C13 C14 H14B 109.6
H14A C14 H14B 108.1
C16 C15 C14 111.6(8)
C16 C15 H15A 109.3
C14 C15 H15A 109.3
C16 C15 H15B 109.3
C14 C15 H15B 109.3
H15A C15 H15B 108.0
C17 C16 C15 109.9(8)
C17 C16 H16A 109.7
C15 C16 H16A 109.7
C17 C16 H16B 109.7
C15 C16 H16B 109.7
H16A C16 H16B 108.2
C18 C17 C16 109.3(9)
C18 C17 H17A 109.8
C16 C17 H17A 109.8
C18 C17 H17B 109.8
C16 C17 H17B 109.8
H17A C17 H17B 108.3
C17 C18 C13 114.1(8)
C17 C18 H18A 108.7
C13 C18 H18A 108.7
C17 C18 H18B 108.7
C13 C18 H18B 108.7
H18A C18 H18B 107.6
C22 C21 Zn1 116.4(9)
C22 C21 H21A 108.2
Zn1 C21 H21A 108.2
C22 C21 H21B 108.2
Zn1 C21 H21B 108.2
H21A C21 H21B 107.3
C21 C22 H22A 109.5
C21 C22 H22B 109.5
H22A C22 H22B 109.5
C21 C22 H22C 109.5
H22A C22 H22C 109.5
H22B C22 H22C 109.5
O2 C31 C32 122.3(10)
O2 C31 C36 117.8(9)
C32 C31 C36 119.7(7)
C31 C32 C33 119.6(8)
C31 C32 C41 121.0(8)
C33 C32 C41 119.4(8)
C34 C33 C32 123.1(9)
C34 C33 H33 118.5
C32 C33 H33 118.5
C33 C34 C35 117.7(8)
C33 C34 H34 121.1
C35 C34 H34 121.1
C37 C35 C34 121.2(9)
C37 C35 C36 117.4(9)
C34 C35 C36 121.4(9)
C40 C36 C35 120.5(9)
C40 C36 C31 121.0(8)
C35 C36 C31 118.4(8)
C38 C37 C35 121.6(9)
C38 C37 H37 119.2
C35 C37 H37 119.2
C37 C38 C39 120.0(10)
C37 C38 H38 120.0
C39 C38 H38 120.0
C40 C39 C38 121.3(10)
C40 C39 H39 119.3
C38 C39 H39 119.3
C39 C40 C36 119.1(9)
C39 C40 H40 120.5
C36 C40 H40 120.5
N2 C41 C32 111.5(8)
N2 C41 H41A 109.3
C32 C41 H41A 109.3
N2 C41 H41B 109.3
C32 C41 H41B 109.3
H41A C41 H41B 108.0
N2 C42 H42A 109.5
N2 C42 H42B 109.5
H42A C42 H42B 109.5
N2 C42 H42C 109.5
H42A C42 H42C 109.5
H42B C42 H42C 109.5
N2 C43 C44 110.8(8)
N2 C43 C48 115.6(7)
C44 C43 C48 108.3(8)
N2 C43 H43 107.3
C44 C43 H43 107.3
C48 C43 H43 107.3
C45 C44 C43 111.9(9)
C45 C44 H44A 109.2
C43 C44 H44A 109.2
C45 C44 H44B 109.2
C43 C44 H44B 109.2
H44A C44 H44B 107.9
C44 C45 C46 111.1(8)
C44 C45 H45A 109.4
C46 C45 H45A 109.4
C44 C45 H45B 109.4
C46 C45 H45B 109.4
H45A C45 H45B 108.0
C47 C46 C45 111.1(8)
C47 C46 H46A 109.4
C45 C46 H46A 109.4
C47 C46 H46B 109.4
C45 C46 H46B 109.4
H46A C46 H46B 108.0
C46 C47 C48 110.9(9)
C46 C47 H47A 109.5
C48 C47 H47A 109.5
C46 C47 H47B 109.5
C48 C47 H47B 109.5
H47A C47 H47B 108.1
C47 C48 C43 110.7(8)
C47 C48 H48A 109.5
C43 C48 H48A 109.5
C47 C48 H48B 109.5
C43 C48 H48B 109.5
H48A C48 H48B 108.1
C52 C51 Zn2 119.4(8)
C52 C51 H51A 107.5
Zn2 C51 H51A 107.5
C52 C51 H51B 107.5
Zn2 C51 H51B 107.5
H51A C51 H51B 107.0
C51 C52 H52A 109.5
C51 C52 H52B 109.5
H52A C52 H52B 109.5
C51 C52 H52C 109.5
H52A C52 H52C 109.5
H52B C52 H52C 109.5

loop_
_geom_bond_atom_site_label_1
_geom_bond_atom_site_label_2
_geom_bond_distance
Zn1 C21 2.004(12)
Zn1 O1 2.053(6)
Zn1 O2 2.062(7)
Zn1 N1 2.144(8)
Zn1 Zn2 3.091(2)
Zn2 C51 1.975(11)
Zn2 O2 2.049(6)
Zn2 O1 2.058(7)
Zn2 N2 2.111(8)
O1 C1 1.355(9)
O2 C31 1.342(9)
N1 C12 1.479(11)
N1 C13 1.500(12)
N1 C11 1.505(11)
N2 C41 1.501(12)
N2 C42 1.505(12)
N2 C43 1.516(12)
C1 C2 1.384(13)
C1 C6 1.436(13)
C2 C3 1.400(12)
C2 C11 1.484(13)
C3 C4 1.399(13)
C3 H3 0.9500
C4 C5 1.409(14)
C4 H4 0.9500
C5 C7 1.397(13)
C5 C6 1.430(13)
C6 C10 1.394(13)
C7 C8 1.374(14)
C7 H7 0.9500
C8 C9 1.384(14)
C8 H8 0.9500
C9 C10 1.389(14)
C9 H9 0.9500
C10 H10 0.9500
C11 H11A 0.9900
C11 H11B 0.9900
C12 H12A 0.9800
C12 H12B 0.9800
C12 H12C 0.9800
C13 C14 1.537(12)
C13 C18 1.539(13)
C13 H13 1.0000
C14 C15 1.528(14)
C14 H14A 0.9900
C14 H14B 0.9900
C15 C16 1.525(14)
C15 H15A 0.9900
C15 H15B 0.9900
C16 C17 1.525(13)
C16 H16A 0.9900
C16 H16B 0.9900
C17 C18 1.502(14)
C17 H17A 0.9900
C17 H17B 0.9900
C18 H18A 0.9900
C18 H18B 0.9900
C21 C22 1.503(16)
C21 H21A 0.9900
C21 H21B 0.9900
C22 H22A 0.9800
C22 H22B 0.9800
C22 H22C 0.9800
C31 C32 1.360(13)
C31 C36 1.468(14)
C32 C33 1.428(13)
C32 C41 1.521(13)
C33 C34 1.380(13)
C33 H33 0.9500
C34 C35 1.413(14)
C34 H34 0.9500
C35 C37 1.411(14)
C35 C36 1.419(12)
C36 C40 1.405(14)
C37 C38 1.364(15)
C37 H37 0.9500
C38 C39 1.384(13)
C38 H38 0.9500
C39 C40 1.378(14)
C39 H39 0.9500
C40 H40 0.9500
C41 H41A 0.9900
C41 H41B 0.9900
C42 H42A 0.9800
C42 H42B 0.9800
C42 H42C 0.9800
C43 C44 1.527(13)
C43 C48 1.540(13)
C43 H43 1.0000
C44 C45 1.526(14)
C44 H44A 0.9900
C44 H44B 0.9900
C45 C46 1.544(15)
C45 H45A 0.9900
C45 H45B 0.9900
C46 C47 1.499(14)
C46 H46A 0.9900
C46 H46B 0.9900
C47 C48 1.514(14)
C47 H47A 0.9900
C47 H47B 0.9900
C48 H48A 0.9900
C48 H48B 0.9900
C51 C52 1.472(14)
C51 H51A 0.9900
C51 H51B 0.9900
C52 H52A 0.9800
C52 H52B 0.9800
C52 H52C 0.9800

loop_
_geom_torsion_atom_site_label_1
_geom_torsion_atom_site_label_2
_geom_torsion_atom_site_label_3
_geom_torsion_atom_site_label_4
_geom_torsion
Zn1 O1 C1 C2 -49.1(12)
Zn2 O1 C1 C2 71.1(10)
Zn1 O1 C1 C6 130.7(8)
Zn2 O1 C1 C6 -109.1(9)
O1 C1 C2 C3 -178.0(9)
C6 C1 C2 C3 2.2(14)
O1 C1 C2 C11 3.2(14)
C6 C1 C2 C11 -176.5(8)
C1 C2 C3 C4 -0.5(14)
C11 C2 C3 C4 178.3(9)
C2 C3 C4 C5 -0.5(15)
C3 C4 C5 C7 -176.5(9)
C3 C4 C5 C6 -0.2(14)
C7 C5 C6 C10 1.5(14)
C4 C5 C6 C10 -174.9(9)
C7 C5 C6 C1 178.3(9)
C4 C5 C6 C1 1.8(14)
O1 C1 C6 C10 -6.0(14)
C2 C1 C6 C10 173.8(9)
O1 C1 C6 C5 177.4(8)
C2 C1 C6 C5 -2.9(14)
C4 C5 C7 C8 178.4(10)
C6 C5 C7 C8 2.1(14)
C5 C7 C8 C9 -5.0(15)
C7 C8 C9 C10 4.4(15)
C8 C9 C10 C6 -0.8(15)
C5 C6 C10 C9 -2.2(14)
C1 C6 C10 C9 -178.8(9)
C1 C2 C11 N1 62.3(12)
C3 C2 C11 N1 -116.4(9)
C12 N1 C11 C2 49.9(10)
C13 N1 C11 C2 171.4(8)
Zn1 N1 C11 C2 -65.2(8)
C12 N1 C13 C14 -77.8(9)
C11 N1 C13 C14 160.9(8)
Zn1 N1 C13 C14 40.6(9)
C12 N1 C13 C18 47.2(10)
C11 N1 C13 C18 -74.2(10)
Zn1 N1 C13 C18 165.6(7)
N1 C13 C14 C15 -177.4(8)
C18 C13 C14 C15 54.1(11)
C13 C14 C15 C16 -57.9(11)
C14 C15 C16 C17 59.0(11)
C15 C16 C17 C18 -57.0(11)
C16 C17 C18 C13 57.2(12)
N1 C13 C18 C17 177.9(9)
C14 C13 C18 C17 -55.8(12)
Zn2 O2 C31 C32 46.2(13)
Zn1 O2 C31 C32 -74.7(10)
Zn2 O2 C31 C36 -129.9(7)
Zn1 O2 C31 C36 109.1(9)
O2 C31 C32 C33 -179.8(8)
C36 C31 C32 C33 -3.7(14)
O2 C31 C32 C41 -2.1(15)
C36 C31 C32 C41 174.0(8)
C31 C32 C33 C34 1.9(15)
C41 C32 C33 C34 -175.9(9)
C32 C33 C34 C35 1.5(15)
C33 C34 C35 C37 175.4(9)
C33 C34 C35 C36 -3.0(15)
C37 C35 C36 C40 0.0(14)
C34 C35 C36 C40 178.4(10)
C37 C35 C36 C31 -177.2(9)
C34 C35 C36 C31 1.3(14)
O2 C31 C36 C40 1.3(14)
C32 C31 C36 C40 -175.0(10)
O2 C31 C36 C35 178.5(9)
C32 C31 C36 C35 2.2(14)
C34 C35 C37 C38 -176.8(10)
C36 C35 C37 C38 1.7(15)
C35 C37 C38 C39 -2.2(16)
C37 C38 C39 C40 1.1(16)
C38 C39 C40 C36 0.6(16)
C35 C36 C40 C39 -1.1(15)
C31 C36 C40 C39 176.0(9)
C42 N2 C41 C32 -52.4(10)
C43 N2 C41 C32 -174.5(7)
Zn2 N2 C41 C32 64.4(8)
C31 C32 C41 N2 -63.0(12)
C33 C32 C41 N2 114.7(9)
C41 N2 C43 C44 -160.1(7)
C42 N2 C43 C44 78.7(9)
Zn2 N2 C43 C44 -41.9(9)
C41 N2 C43 C48 76.2(10)
C42 N2 C43 C48 -44.9(11)
Zn2 N2 C43 C48 -165.6(7)
N2 C43 C44 C45 175.0(8)
C48 C43 C44 C45 -57.2(10)
C43 C44 C45 C46 54.8(11)
C44 C45 C46 C47 -53.6(12)
C45 C46 C47 C48 56.3(12)
C46 C47 C48 C43 -60.2(11)
N2 C43 C48 C47 -175.6(9)
C44 C43 C48 C47 59.5(11)
